data_4100043
loop_
_publ_author_name
'Yamashita, Makoto'
'Yamamoto, Yohsuke'
'Akiba, Kin-ya'
'Hashizume, Daisuke'
'Iwasaki, Fujiko'
'Takagi, Nozomi'
'Nagase, Shigeru'

_publ_section_title
;
 Syntheses and Structures of Hypervalent Pentacoordinate Carbon and Boron
 Compounds Bearing an Anthracene Skeleton -- Elucidation of Hypervalent
 Interaction Based on X-ray Analysis and DFT Calculation
;
_journal_coden_ASTM JACSAT
_journal_issue 12
_journal_name_full 'Journal of the American Chemical Society'
_journal_page_first 4354
_journal_page_last 4371
_journal_paper_doi 10.1021/ja0438011
_journal_volume 127
_journal_year 2005
_chemical_formula_moiety 'C18 H19 B Cl2 N2 '
_chemical_formula_sum 'C18 H19 B Cl2 N2'
_chemical_formula_weight 345.08
_space_group_IT_number 14
_symmetry_cell_setting monoclinic
_symmetry_space_group_name_Hall '-P 2yn'
_symmetry_space_group_name_H-M 'P 1 21/n 1'
_cell_angle_alpha 90
_cell_angle_beta 90.546(3)
_cell_angle_gamma 90
_cell_formula_units_Z 4
_cell_length_a 12.7770(4)
_cell_length_b 12.5510(6)
_cell_length_c 10.7200(5)
_cell_measurement_temperature 273.2
_cell_volume 1719.0(1)
_cod_depositor_comments
;
 Updated bibliographic information.

 Antanas Vaitkus,
 2019-10-01
;
_cod_original_sg_symbol_H-M 'P 21/n'
_cod_original_formula_sum 'C18 H19 B Cl2 N2 '
_cod_database_code 4100043

loop_
_symmetry_equiv_pos_as_xyz
x,y,z
1/2-x,1/2+y,1/2-z
-x,-y,-z
1/2+x,1/2-y,1/2+z

loop_
_atom_site_label
_atom_site_type_symbol
_atom_site_fract_x
_atom_site_fract_y
_atom_site_fract_z
_atom_site_U_iso_or_equiv
_atom_site_adp_type
_atom_site_occupancy
_atom_site_calc_flag
Cl(1) Cl 0.14191(5) 0.18028(5) 0.43447(8) 0.0624(2) Uani 1.00 d
Cl(2) Cl 0.21703(7) 0.02214(7) 0.62489(7) 0.0749(3) Uani 1.00 d
N(1) N 0.2053(1) -0.0330(2) 0.3740(2) 0.0496(5) Uani 1.00 d
N(2) N 0.3872(2) 0.1931(2) 0.6473(2) 0.0593(6) Uani 1.00 d
C(2) C 0.4269(2) 0.1806(2) 0.4252(3) 0.0448(6) Uani 1.00 d
C(3) C 0.3394(2) 0.0655(2) 0.2791(2) 0.0408(5) Uani 1.00 d
C(4) C 0.4048(2) 0.0947(2) 0.1776(2) 0.0547(7) Uani 1.00 d
C(5) C 0.2574(2) -0.0070(2) 0.2559(2) 0.0498(6) Uani 1.00 d
C(7) C 0.4937(2) 0.2111(2) 0.3237(3) 0.0602(8) Uani 1.00 d
C(8) C 0.4830(2) 0.1674(3) 0.2042(3) 0.0652(8) Uani 1.00 d
C(9) C 0.4426(2) 0.2324(2) 0.5430(3) 0.0567(7) Uani 1.00 d
C(10) C 0.2550(3) -0.1352(2) 0.4207(4) 0.0698(9) Uani 1.00 d
C(11) C 0.0900(2) -0.0512(3) 0.3596(5) 0.085(1) Uani 1.00 d
C(12) C 0.2359(3) -0.0514(3) 0.1430(3) 0.0722(9) Uani 1.00 d
C(13) C 0.3008(4) -0.0204(4) 0.0440(3) 0.088(1) Uani 1.00 d
C(14) C 0.3809(3) 0.0480(3) 0.0593(3) 0.077(1) Uani 1.00 d
C(15) C 0.5692(3) 0.2949(4) 0.3414(5) 0.095(1) Uani 1.00 d
C(16) C 0.5727(4) 0.3476(4) 0.4537(7) 0.118(2) Uani 1.00 d
C(17) C 0.5133(3) 0.3157(3) 0.5513(5) 0.092(1) Uani 1.00 d
C(18) C 0.4419(3) 0.1025(4) 0.7041(3) 0.082(1) Uani 1.00 d
C(19) C 0.3584(4) 0.2705(5) 0.7414(5) 0.112(2) Uani 1.00 d
C(20) C 0.3465(1) 0.1054(2) 0.4008(2) 0.0364(5) Uani 1.00 d
B(1) B 0.2377(2) 0.0697(2) 0.4652(2) 0.0428(6) Uani 1.00 d
H(1) H 0.5293 0.1891 0.1400 0.0744 Uiso 1.00 calc
H(2) H 0.1809 -0.1013 0.1308 0.0895 Uiso 1.00 calc
H(3) H 0.2875 -0.0482 -0.0383 0.1023 Uiso 1.00 calc
H(4) H 0.4244 0.0672 -0.0110 0.0875 Uiso 1.00 calc
H(5) H 0.6159 0.3145 0.2768 0.1123 Uiso 1.00 calc
H(6) H 0.6186 0.4066 0.4636 0.1413 Uiso 1.00 calc
H(7) H 0.5187 0.3526 0.6308 0.1044 Uiso 1.00 calc
H(8) H 0.2226 -0.1559 0.4966 0.0837 Uiso 1.00 calc
H(9) H 0.2408 -0.1905 0.3595 0.0837 Uiso 1.00 calc
H(10) H 0.3268 -0.1274 0.4312 0.0837 Uiso 1.00 calc
H(11) H 0.0559 0.0111 0.3320 0.0986 Uiso 1.00 calc
H(12) H 0.0771 -0.1079 0.3023 0.0986 Uiso 1.00 calc
H(13) H 0.0610 -0.0719 0.4392 0.0986 Uiso 1.00 calc
H(14) H 0.4044 0.0762 0.7733 0.0946 Uiso 1.00 calc
H(15) H 0.4499 0.0472 0.6440 0.0946 Uiso 1.00 calc
H(16) H 0.5101 0.1248 0.7315 0.0946 Uiso 1.00 calc
H(17) H 0.4195 0.2952 0.7825 0.1365 Uiso 1.00 calc
H(18) H 0.3224 0.3279 0.7034 0.1365 Uiso 1.00 calc
H(19) H 0.3136 0.2371 0.8010 0.1365 Uiso 1.00 calc
